data_4510033
loop_
_publ_author_name
'Campos, Jes\'us'
'Hintermair, Ulrich'
'Brewster, Timothy P.'
'Takase, Michael K.'
'Crabtree, Robert H.'

_publ_contact_author
;
 Dr. Robert H. Crabtree           
 The Department of Chemistry 
 Yale University 
 P. O. Box 208107 
 New Haven 
 Connecticut 06520 USA.
;
_publ_section_title
;
 Catalyst Activation by Loss of Cyclopentadienyl Ligands in Hydrogen
 Transfer Catalysis with Cp*IrIIIComplexes
;
_journal_issue 3
_journal_name_full 'ACS Catalysis'
_journal_page_first 973
_journal_paper_doi 10.1021/cs401138f
_journal_volume 4
_journal_year 2014
_chemical_formula_sum 'C24 H44 B2 F8 Ir N4 O P'
_chemical_formula_weight 801.42
_chemical_name_systematic
; 
 ? 
;
_space_group_IT_number 14
_symmetry_cell_setting monoclinic
_symmetry_space_group_name_Hall '-P 2ybc'
_symmetry_space_group_name_H-M 'P 1 21/c 1'
_atom_sites_solution_hydrogens geom
_atom_sites_solution_primary direct
_atom_sites_solution_secondary difmap
_audit_creation_method SHELXL-97
_cell_angle_alpha 90.00
_cell_angle_beta 96.783(7)
_cell_angle_gamma 90.00
_cell_formula_units_Z 4
_cell_length_a 10.6139(3)
_cell_length_b 10.4084(3)
_cell_length_c 27.7107(19)
_cell_measurement_reflns_used 64412
_cell_measurement_temperature 150(2)
_cell_measurement_theta_max 27.5
_cell_measurement_theta_min 3.0
_cell_volume 3039.9(2)
_computing_cell_refinement 'CrystalClear-SM Expert 2.0 r12 (Rigaku)'
_computing_data_collection 'CrystalClear-SM Expert 2.0 r12 (Rigaku)'
_computing_data_reduction 'CrystalClear-SM Expert 2.0 r12 (Rigaku)'
_computing_publication_material 'SHELXL-97 (Sheldrick, 2008)'
_computing_structure_refinement 'SHELXL-97 (Sheldrick, 2008)'
_computing_structure_solution 'SHELXS-97 (Sheldrick, 2008)'
_diffrn_ambient_temperature 150(2)
_diffrn_detector_area_resol_mean 10
_diffrn_measured_fraction_theta_full 0.989
_diffrn_measured_fraction_theta_max 0.989
_diffrn_measurement_device_type 'Rigaku R-AXIS RAPID imaging plate'
_diffrn_measurement_method \w
_diffrn_radiation_monochromator graphite
_diffrn_radiation_source 'fine-focus sealed tube'
_diffrn_radiation_type MoK\a
_diffrn_radiation_wavelength 0.71073
_diffrn_reflns_av_R_equivalents 0.0730
_diffrn_reflns_av_sigmaI/netI 0.0342
_diffrn_reflns_limit_h_max 13
_diffrn_reflns_limit_h_min -13
_diffrn_reflns_limit_k_max 13
_diffrn_reflns_limit_k_min -13
_diffrn_reflns_limit_l_max 35
_diffrn_reflns_limit_l_min -35
_diffrn_reflns_number 85717
_diffrn_reflns_theta_full 27.50
_diffrn_reflns_theta_max 27.50
_diffrn_reflns_theta_min 3.01
_exptl_absorpt_coefficient_mu 4.520
_exptl_absorpt_correction_T_max 1.000
_exptl_absorpt_correction_T_min 0.393
_exptl_absorpt_correction_type multi-scan
_exptl_absorpt_process_details 'Jacobson, R. (1998) Private Communication'
_exptl_crystal_colour Yellow
_exptl_crystal_density_diffrn 1.751
_exptl_crystal_density_method 'not measured'
_exptl_crystal_description Platelet
_exptl_crystal_F_000 1592
_exptl_crystal_size_max 0.20
_exptl_crystal_size_mid 0.15
_exptl_crystal_size_min 0.06
_refine_diff_density_max 1.267
_refine_diff_density_min -1.111
_refine_diff_density_rms 0.136
_refine_ls_extinction_method none
_refine_ls_goodness_of_fit_ref 1.057
_refine_ls_hydrogen_treatment constr
_refine_ls_matrix_type full
_refine_ls_number_parameters 421
_refine_ls_number_reflns 6913
_refine_ls_number_restraints 110
_refine_ls_restrained_S_all 1.087
_refine_ls_R_factor_all 0.0392
_refine_ls_R_factor_gt 0.0312
_refine_ls_shift/su_max 0.001
_refine_ls_shift/su_mean 0.000
_refine_ls_structure_factor_coef Fsqd
_refine_ls_weighting_details 'calc w=1/[\s^2^(Fo^2^)+(0.0192P)^2^+12.3094P] where P=(Fo^2^+2Fc^2^)/3'
_refine_ls_weighting_scheme calc
_refine_ls_wR_factor_gt 0.0678
_refine_ls_wR_factor_ref 0.0719
_reflns_number_gt 5962
_reflns_number_total 6913
_reflns_threshold_expression >2sigma(I)
_cod_data_source_file cs401138f_si_002.cif
_cod_data_source_block 3
_cod_depositor_comments
;
The following automatic conversions were performed:

'_symmetry_cell_setting' value 'Monoclinic' changed to 'monoclinic'
according to
/usr/data/users/saulius/crontab/automatic-downloads/current/ACS/lib/dictionaries/cif_core.dic
dictionary named 'cif_core.dic' version 2.4.2 from 2011-04-26.

Automatic conversion script
Id: cif_fix_values 2281 2013-09-26 08:29:07Z andrius 
;
_cod_original_sg_symbol_H-M 'P 21/c'
_cod_database_code 4510033

loop_
_symmetry_equiv_pos_as_xyz
'x, y, z'
'-x, y+1/2, -z+1/2'
'-x, -y, -z'
'x, -y-1/2, z-1/2'

loop_
_atom_site_label
_atom_site_type_symbol
_atom_site_fract_x
_atom_site_fract_y
_atom_site_fract_z
_atom_site_U_iso_or_equiv
_atom_site_adp_type
_atom_site_occupancy
_atom_site_symmetry_multiplicity
_atom_site_calc_flag
_atom_site_refinement_flags
_atom_site_disorder_assembly
_atom_site_disorder_group
Ir1 Ir 0.220970(14) 0.335360(15) 0.127251(5) 0.01880(6) Uani 1 1 d . . .
N1 N 0.5138(3) 0.3221(3) 0.13414(13) 0.0247(7) Uani 1 1 d . . .
N2 N 0.4411(3) 0.1315(3) 0.14190(12) 0.0225(7) Uani 1 1 d . . .
N3 N 0.1885(3) 0.0920(3) 0.06704(12) 0.0243(7) Uani 1 1 d . . .
N4 N 0.0578(3) 0.0871(3) 0.12044(13) 0.0233(7) Uani 1 1 d . . .
P7 P 0.24942(10) 0.32672(11) 0.21174(4) 0.0239(2) Uani 1 1 d . . .
C1 C 0.1186(5) 0.4033(4) 0.05530(15) 0.0284(10) Uani 1 1 d . . .
C2 C 0.0406(4) 0.4287(4) 0.09357(16) 0.0260(9) Uani 1 1 d . . .
C3 C 0.1054(4) 0.5217(4) 0.12479(16) 0.0262(9) Uani 1 1 d . . .
C4 C 0.2234(4) 0.5519(4) 0.10765(17) 0.0279(9) Uani 1 1 d . . .
C5 C 0.2306(4) 0.4781(4) 0.06397(16) 0.0292(10) Uani 1 1 d . . .
C6 C 0.0706(5) 0.3303(5) 0.00968(17) 0.0397(12) Uani 1 1 d . . .
H6A H 0.0058 0.3815 -0.0098 0.060 Uiso 1 1 calc R . .
H6B H 0.0336 0.2486 0.0185 0.060 Uiso 1 1 calc R . .
H6C H 0.1412 0.3136 -0.0092 0.060 Uiso 1 1 calc R . .
C7 C -0.0941(4) 0.3868(5) 0.09443(19) 0.0354(11) Uani 1 1 d . . .
H7A H -0.1143 0.3862 0.1280 0.053 Uiso 1 1 calc R . .
H7B H -0.1052 0.3002 0.0807 0.053 Uiso 1 1 calc R . .
H7C H -0.1509 0.4465 0.0751 0.053 Uiso 1 1 calc R . .
C8 C 0.0476(5) 0.5961(5) 0.1631(2) 0.0381(11) Uani 1 1 d . . .
H8A H 0.0126 0.6770 0.1493 0.057 Uiso 1 1 calc R . .
H8B H 0.1130 0.6146 0.1903 0.057 Uiso 1 1 calc R . .
H8C H -0.0203 0.5453 0.1748 0.057 Uiso 1 1 calc R . .
C9 C 0.2991(5) 0.6695(5) 0.1233(2) 0.0404(12) Uani 1 1 d . . .
H9A H 0.2456 0.7459 0.1174 0.061 Uiso 1 1 calc R . .
H9B H 0.3720 0.6760 0.1048 0.061 Uiso 1 1 calc R . .
H9C H 0.3293 0.6635 0.1581 0.061 Uiso 1 1 calc R . .
C10 C 0.3298(5) 0.4885(5) 0.02954(19) 0.0439(13) Uani 1 1 d . . .
H10A H 0.3764 0.4073 0.0293 0.066 Uiso 1 1 calc R . .
H10B H 0.3889 0.5580 0.0402 0.066 Uiso 1 1 calc R . .
H10C H 0.2887 0.5070 -0.0033 0.066 Uiso 1 1 calc R . .
C11 C 0.4032(4) 0.2565(4) 0.13553(14) 0.0219(8) Uani 1 1 d . . .
C12 C 0.5345(5) 0.4600(4) 0.13421(19) 0.0344(11) Uani 1 1 d . . .
H12A H 0.4556 0.5043 0.1392 0.052 Uiso 1 1 calc R . .
H12B H 0.5609 0.4862 0.1030 0.052 Uiso 1 1 calc R . .
H12C H 0.6009 0.4826 0.1605 0.052 Uiso 1 1 calc R . .
C13 C 0.6166(4) 0.2392(5) 0.13853(17) 0.0319(10) Uani 1 1 d . . .
H13 H 0.7031 0.2623 0.1384 0.038 Uiso 1 1 calc R . .
C14 C 0.5714(4) 0.1211(4) 0.14301(16) 0.0278(9) Uani 1 1 d . . .
H14 H 0.6196 0.0440 0.1463 0.033 Uiso 1 1 calc R . .
C15 C 0.3718(4) 0.0138(4) 0.15110(17) 0.0292(9) Uani 1 1 d . . .
H15A H 0.2858 0.0360 0.1578 0.044 Uiso 1 1 calc R . .
H15B H 0.4162 -0.0313 0.1792 0.044 Uiso 1 1 calc R . .
H15C H 0.3670 -0.0420 0.1225 0.044 Uiso 1 1 calc R . .
C16 C 0.1537(4) 0.1571(4) 0.10620(14) 0.0212(8) Uani 1 1 d . . .
C17 C 0.2917(5) 0.1229(5) 0.03798(16) 0.0309(10) Uani 1 1 d . . .
H17A H 0.3183 0.2122 0.0440 0.046 Uiso 1 1 calc R . .
H17B H 0.2618 0.1117 0.0034 0.046 Uiso 1 1 calc R . .
H17C H 0.3637 0.0656 0.0472 0.046 Uiso 1 1 calc R . .
C18 C 0.1162(4) -0.0176(4) 0.05853(17) 0.0319(10) Uani 1 1 d . . .
H18 H 0.1235 -0.0792 0.0337 0.038 Uiso 1 1 calc R . .
C19 C 0.0344(4) -0.0216(4) 0.09149(18) 0.0320(10) Uani 1 1 d . . .
H19 H -0.0277 -0.0859 0.0946 0.038 Uiso 1 1 calc R . .
C20 C -0.0129(4) 0.1142(5) 0.16149(17) 0.0303(10) Uani 1 1 d . . .
H20A H 0.0234 0.0647 0.1899 0.045 Uiso 1 1 calc R . .
H20B H -0.1020 0.0898 0.1530 0.045 Uiso 1 1 calc R . .
H20C H -0.0076 0.2061 0.1691 0.045 Uiso 1 1 calc R . .
C21 C 0.3271(6) 0.1895(5) 0.24281(17) 0.0419(13) Uani 1 1 d . . .
H21A H 0.4104 0.1767 0.2316 0.063 Uiso 1 1 calc R . .
H21B H 0.2750 0.1126 0.2357 0.063 Uiso 1 1 calc R . .
H21C H 0.3378 0.2052 0.2779 0.063 Uiso 1 1 calc R . .
C22 C 0.1134(5) 0.3471(6) 0.24485(18) 0.0446(13) Uani 1 1 d . . .
H22A H 0.0598 0.2702 0.2409 0.067 Uiso 1 1 calc R . .
H22B H 0.0643 0.4221 0.2322 0.067 Uiso 1 1 calc R . .
H22C H 0.1424 0.3599 0.2794 0.067 Uiso 1 1 calc R . .
C23 C 0.3529(5) 0.4552(5) 0.23630(18) 0.0356(11) Uani 1 1 d . . .
H23A H 0.3594 0.4536 0.2719 0.053 Uiso 1 1 calc R . .
H23B H 0.3179 0.5380 0.2243 0.053 Uiso 1 1 calc R . .
H23C H 0.4373 0.4435 0.2260 0.053 Uiso 1 1 calc R . .
B1 B 0.2250(5) 0.8364(5) 0.25351(19) 0.0301(11) Uani 1 1 d . . .
F1 F 0.1816(3) 0.7150(3) 0.26498(10) 0.0369(6) Uani 1 1 d . . .
F2 F 0.2000(3) 0.9221(3) 0.29001(11) 0.0457(7) Uani 1 1 d . . .
F3 F 0.3546(3) 0.8316(3) 0.25121(12) 0.0467(8) Uani 1 1 d . . .
F4 F 0.1632(3) 0.8769(3) 0.20914(10) 0.0396(7) Uani 1 1 d . . .
C24 C 0.6493(8) 0.1765(7) 0.0174(2) 0.070(2) Uani 1 1 d . . .
H24A H 0.6296 0.2553 0.0344 0.105 Uiso 1 1 calc R . .
H24B H 0.5797 0.1149 0.0182 0.105 Uiso 1 1 calc R . .
H24C H 0.6597 0.1969 -0.0164 0.105 Uiso 1 1 calc R . .
O1 O 0.7622(4) 0.1228(4) 0.04046(18) 0.0597(11) Uani 1 1 d . . .
H1 H 0.7453 0.0560 0.0555 0.090 Uiso 1 1 calc R . .
B2 B 0.6662(8) 0.7965(7) 0.0949(2) 0.0503(14) Uani 1 1 d U . .
F5 F 0.637(2) 0.798(2) 0.1403(7) 0.069(4) Uani 0.567(8) 1 d PU A 1
F6 F 0.7495(7) 0.8929(7) 0.0939(3) 0.075(2) Uani 0.567(8) 1 d PU A 1
F7 F 0.7111(14) 0.6897(8) 0.0789(4) 0.114(3) Uani 0.567(8) 1 d PU A 1
F8 F 0.5615(10) 0.8504(15) 0.0649(4) 0.116(3) Uani 0.567(8) 1 d PU A 1
F5B F 0.607(3) 0.774(3) 0.1355(10) 0.061(4) Uani 0.433(8) 1 d PU A 2
F6B F 0.6076(12) 0.7086(11) 0.0637(4) 0.074(3) Uani 0.433(8) 1 d PU A 2
F7B F 0.6230(16) 0.9082(10) 0.0701(4) 0.089(3) Uani 0.433(8) 1 d PU A 2
F8B F 0.7918(11) 0.7764(18) 0.0905(5) 0.116(4) Uani 0.433(8) 1 d PU A 2

loop_
_atom_site_aniso_label
_atom_site_aniso_U_11
_atom_site_aniso_U_22
_atom_site_aniso_U_33
_atom_site_aniso_U_23
_atom_site_aniso_U_13
_atom_site_aniso_U_12
Ir1 0.01943(9) 0.01747(8) 0.01906(8) -0.00065(6) 0.00044(5) -0.00170(6)
N1 0.0159(17) 0.0278(19) 0.0308(19) -0.0010(15) 0.0042(14) -0.0016(14)
N2 0.0234(18) 0.0208(17) 0.0239(17) -0.0010(13) 0.0057(14) -0.0015(14)
N3 0.0276(19) 0.0222(18) 0.0226(17) -0.0009(14) 0.0012(14) -0.0036(15)
N4 0.0170(17) 0.0214(18) 0.0313(19) 0.0040(14) 0.0024(14) 0.0014(14)
P7 0.0232(5) 0.0289(6) 0.0193(5) -0.0037(4) 0.0013(4) 0.0007(4)
C1 0.042(3) 0.022(2) 0.020(2) 0.0034(16) -0.0060(18) 0.0011(19)
C2 0.022(2) 0.020(2) 0.032(2) 0.0017(17) -0.0110(17) -0.0006(16)
C3 0.028(2) 0.018(2) 0.030(2) -0.0001(16) -0.0038(17) 0.0014(17)
C4 0.029(2) 0.015(2) 0.039(2) 0.0038(17) -0.0010(18) -0.0001(17)
C5 0.030(2) 0.027(2) 0.029(2) 0.0098(18) -0.0010(17) -0.0021(18)
C6 0.055(3) 0.032(3) 0.028(2) 0.002(2) -0.012(2) 0.002(2)
C7 0.020(2) 0.032(2) 0.051(3) 0.005(2) -0.009(2) -0.0036(19)
C8 0.028(3) 0.033(3) 0.052(3) -0.008(2) 0.004(2) 0.007(2)
C9 0.040(3) 0.022(2) 0.057(3) -0.001(2) -0.003(2) -0.005(2)
C10 0.055(3) 0.043(3) 0.035(3) 0.012(2) 0.011(2) -0.005(3)
C11 0.027(2) 0.024(2) 0.0158(18) -0.0005(15) 0.0048(15) 0.0013(16)
C12 0.027(2) 0.026(2) 0.049(3) 0.003(2) -0.001(2) -0.0071(19)
C13 0.019(2) 0.042(3) 0.035(2) -0.001(2) 0.0035(18) 0.0012(19)
C14 0.025(2) 0.029(2) 0.030(2) -0.0006(18) 0.0042(17) 0.0055(18)
C15 0.031(2) 0.022(2) 0.035(2) 0.0074(18) 0.0025(18) -0.0009(18)
C16 0.022(2) 0.0162(19) 0.0240(19) -0.0001(15) -0.0036(15) 0.0016(16)
C17 0.038(3) 0.031(2) 0.026(2) -0.0022(18) 0.0085(19) -0.006(2)
C18 0.037(3) 0.020(2) 0.036(2) -0.0082(18) -0.0040(19) -0.0009(19)
C19 0.031(2) 0.022(2) 0.042(3) -0.0024(18) -0.0022(19) -0.0053(18)
C20 0.025(2) 0.033(2) 0.034(2) 0.0041(19) 0.0092(18) -0.0048(19)
C21 0.070(4) 0.035(3) 0.020(2) 0.0037(19) 0.003(2) 0.012(2)
C22 0.033(3) 0.075(4) 0.027(2) -0.011(2) 0.008(2) 0.000(3)
C23 0.031(3) 0.041(3) 0.033(2) -0.012(2) -0.0025(19) -0.004(2)
B1 0.030(3) 0.029(3) 0.031(3) -0.001(2) 0.003(2) -0.005(2)
F1 0.0398(16) 0.0323(15) 0.0384(15) 0.0059(12) 0.0036(12) -0.0054(12)
F2 0.0477(18) 0.0435(18) 0.0459(18) -0.0136(14) 0.0051(14) 0.0011(14)
F3 0.0265(15) 0.060(2) 0.0545(19) 0.0119(16) 0.0087(13) -0.0010(14)
F4 0.0411(17) 0.0403(16) 0.0360(15) 0.0093(12) -0.0013(12) -0.0028(13)
C24 0.106(6) 0.054(4) 0.053(4) 0.003(3) 0.018(4) 0.025(4)
O1 0.063(3) 0.051(3) 0.068(3) -0.014(2) 0.016(2) -0.007(2)
B2 0.069(4) 0.043(3) 0.043(3) -0.003(2) 0.025(3) -0.015(3)
F5 0.111(12) 0.064(9) 0.037(4) 0.004(5) 0.028(6) 0.005(7)
F6 0.052(4) 0.062(4) 0.116(6) -0.017(4) 0.035(4) -0.031(3)
F7 0.177(9) 0.055(4) 0.126(7) -0.028(5) 0.090(7) -0.010(5)
F8 0.091(6) 0.170(9) 0.081(5) 0.029(6) -0.018(5) -0.022(6)
F5B 0.067(8) 0.070(10) 0.051(6) 0.007(6) 0.022(6) -0.020(6)
F6B 0.083(6) 0.077(6) 0.062(5) -0.018(4) 0.006(5) -0.033(5)
F7B 0.155(9) 0.052(5) 0.063(6) 0.006(4) 0.032(7) -0.016(5)
F8B 0.064(5) 0.161(10) 0.127(8) -0.014(8) 0.027(5) -0.032(6)

loop_
_atom_type_symbol
_atom_type_description
_atom_type_scat_dispersion_real
_atom_type_scat_dispersion_imag
_atom_type_scat_source
C C 0.0033 0.0016 'International Tables Vol C Tables 4.2.6.8 and 6.1.1.4'
H H 0.0000 0.0000 'International Tables Vol C Tables 4.2.6.8 and 6.1.1.4'
B B 0.0013 0.0007 'International Tables Vol C Tables 4.2.6.8 and 6.1.1.4'
F F 0.0171 0.0103 'International Tables Vol C Tables 4.2.6.8 and 6.1.1.4'
Ir Ir -1.4442 7.9887 'International Tables Vol C Tables 4.2.6.8 and 6.1.1.4'
N N 0.0061 0.0033 'International Tables Vol C Tables 4.2.6.8 and 6.1.1.4'
O O 0.0106 0.0060 'International Tables Vol C Tables 4.2.6.8 and 6.1.1.4'
P P 0.1023 0.0942 'International Tables Vol C Tables 4.2.6.8 and 6.1.1.4'

loop_
_geom_angle_atom_site_label_1
_geom_angle_atom_site_label_2
_geom_angle_atom_site_label_3
_geom_angle
C16 Ir1 C11 87.84(16)
C16 Ir1 C2 91.28(15)
C11 Ir1 C2 161.30(16)
C16 Ir1 C1 85.26(15)
C11 Ir1 C1 124.08(16)
C2 Ir1 C1 37.31(17)
C16 Ir1 C3 126.23(15)
C11 Ir1 C3 145.22(16)
C2 Ir1 C3 36.44(14)
C1 Ir1 C3 60.71(15)
C16 Ir1 C5 114.31(16)
C11 Ir1 C5 102.28(16)
C2 Ir1 C5 61.24(16)
C1 Ir1 C5 36.06(16)
C3 Ir1 C5 60.30(16)
C16 Ir1 C4 145.79(15)
C11 Ir1 C4 111.82(16)
C2 Ir1 C4 61.02(15)
C1 Ir1 C4 60.57(16)
C3 Ir1 C4 36.03(16)
C5 Ir1 C4 36.34(16)
C16 Ir1 P7 104.54(12)
C11 Ir1 P7 82.29(11)
C2 Ir1 P7 115.92(12)
C1 Ir1 P7 152.67(12)
C3 Ir1 P7 93.90(11)
C5 Ir1 P7 140.96(12)
C4 Ir1 P7 105.63(12)
C11 N1 C13 111.0(4)
C11 N1 C12 128.8(4)
C13 N1 C12 119.9(4)
C11 N2 C14 110.8(4)
C11 N2 C15 132.2(4)
C14 N2 C15 116.9(4)
C16 N3 C18 110.5(4)
C16 N3 C17 127.9(4)
C18 N3 C17 121.5(4)
C16 N4 C19 111.1(4)
C16 N4 C20 126.7(4)
C19 N4 C20 122.1(4)
C23 P7 C22 102.0(2)
C23 P7 C21 100.4(3)
C22 P7 C21 101.3(3)
C23 P7 Ir1 110.51(17)
C22 P7 Ir1 119.24(18)
C21 P7 Ir1 120.37(16)
C5 C1 C2 108.5(4)
C5 C1 C6 127.7(4)
C2 C1 C6 122.7(4)
C5 C1 Ir1 73.6(2)
C2 C1 Ir1 70.6(2)
C6 C1 Ir1 131.2(3)
C3 C2 C1 107.1(4)
C3 C2 C7 125.7(4)
C1 C2 C7 126.1(4)
C3 C2 Ir1 73.4(2)
C1 C2 Ir1 72.1(2)
C7 C2 Ir1 129.4(3)
C2 C3 C4 109.2(4)
C2 C3 C8 125.0(4)
C4 C3 C8 124.7(4)
C2 C3 Ir1 70.2(2)
C4 C3 Ir1 73.0(2)
C8 C3 Ir1 132.6(3)
C3 C4 C5 107.3(4)
C3 C4 C9 123.0(4)
C5 C4 C9 126.7(4)
C3 C4 Ir1 70.9(2)
C5 C4 Ir1 71.5(2)
C9 C4 Ir1 138.2(3)
C1 C5 C4 108.0(4)
C1 C5 C10 124.6(4)
C4 C5 C10 127.1(4)
C1 C5 Ir1 70.4(2)
C4 C5 Ir1 72.2(2)
C10 C5 Ir1 128.6(3)
C1 C6 H6A 109.5
C1 C6 H6B 109.5
H6A C6 H6B 109.5
C1 C6 H6C 109.5
H6A C6 H6C 109.5
H6B C6 H6C 109.5
C2 C7 H7A 109.5
C2 C7 H7B 109.5
H7A C7 H7B 109.5
C2 C7 H7C 109.5
H7A C7 H7C 109.5
H7B C7 H7C 109.5
C3 C8 H8A 109.5
C3 C8 H8B 109.5
H8A C8 H8B 109.5
C3 C8 H8C 109.5
H8A C8 H8C 109.5
H8B C8 H8C 109.5
C4 C9 H9A 109.5
C4 C9 H9B 109.5
H9A C9 H9B 109.5
C4 C9 H9C 109.5
H9A C9 H9C 109.5
H9B C9 H9C 109.5
C5 C10 H10A 109.5
C5 C10 H10B 109.5
H10A C10 H10B 109.5
C5 C10 H10C 109.5
H10A C10 H10C 109.5
H10B C10 H10C 109.5
N1 C11 N2 103.9(3)
N1 C11 Ir1 126.1(3)
N2 C11 Ir1 130.0(3)
N1 C12 H12A 109.5
N1 C12 H12B 109.5
H12A C12 H12B 109.5
N1 C12 H12C 109.5
H12A C12 H12C 109.5
H12B C12 H12C 109.5
C14 C13 N1 107.1(4)
C14 C13 H13 126.4
N1 C13 H13 126.4
C13 C14 N2 107.2(4)
C13 C14 H14 126.4
N2 C14 H14 126.4
N2 C15 H15A 109.5
N2 C15 H15B 109.5
H15A C15 H15B 109.5
N2 C15 H15C 109.5
H15A C15 H15C 109.5
H15B C15 H15C 109.5
N4 C16 N3 104.4(3)
N4 C16 Ir1 131.0(3)
N3 C16 Ir1 123.9(3)
N3 C17 H17A 109.5
N3 C17 H17B 109.5
H17A C17 H17B 109.5
N3 C17 H17C 109.5
H17A C17 H17C 109.5
H17B C17 H17C 109.5
C19 C18 N3 107.6(4)
C19 C18 H18 126.2
N3 C18 H18 126.2
C18 C19 N4 106.5(4)
C18 C19 H19 126.8
N4 C19 H19 126.8
N4 C20 H20A 109.5
N4 C20 H20B 109.5
H20A C20 H20B 109.5
N4 C20 H20C 109.5
H20A C20 H20C 109.5
H20B C20 H20C 109.5
P7 C21 H21A 109.5
P7 C21 H21B 109.5
H21A C21 H21B 109.5
P7 C21 H21C 109.5
H21A C21 H21C 109.5
H21B C21 H21C 109.5
P7 C22 H22A 109.5
P7 C22 H22B 109.5
H22A C22 H22B 109.5
P7 C22 H22C 109.5
H22A C22 H22C 109.5
H22B C22 H22C 109.5
P7 C23 H23A 109.5
P7 C23 H23B 109.5
H23A C23 H23B 109.5
P7 C23 H23C 109.5
H23A C23 H23C 109.5
H23B C23 H23C 109.5
F3 B1 F4 109.7(4)
F3 B1 F1 109.5(4)
F4 B1 F1 110.1(4)
F3 B1 F2 109.3(4)
F4 B1 F2 109.7(4)
F1 B1 F2 108.5(4)
O1 C24 H24A 109.5
O1 C24 H24B 109.5
H24A C24 H24B 109.5
O1 C24 H24C 109.5
H24A C24 H24C 109.5
H24B C24 H24C 109.5
C24 O1 H1 109.5
F7 B2 F5 117.9(13)
F7 B2 F6 111.2(8)
F5 B2 F6 103.9(9)
F7 B2 F6B 50.9(7)
F5 B2 F6B 118.0(10)
F6 B2 F6B 138.0(8)
F7 B2 F8B 56.1(8)
F5 B2 F8B 115.3(13)
F6 B2 F8B 57.4(8)
F6B B2 F8B 102.5(9)
F7 B2 F5B 110.8(16)
F5 B2 F5B 17.5(15)
F6 B2 F5B 120.9(12)
F6B B2 F5B 100.8(12)
F8B B2 F5B 126.4(16)
F7 B2 F7B 130.6(9)
F5 B2 F7B 110.7(13)
F6 B2 F7B 63.0(7)
F6B B2 F7B 98.5(9)
F8B B2 F7B 110.4(10)
F5B B2 F7B 112.9(17)
F7 B2 F8 115.3(10)
F5 B2 F8 107.0(13)
F6 B2 F8 99.4(8)
F6B B2 F8 68.0(8)
F8B B2 F8 135.2(9)
F5B B2 F8 98.3(16)
F7B B2 F8 36.6(6)

loop_
_geom_bond_atom_site_label_1
_geom_bond_atom_site_label_2
_geom_bond_distance
Ir1 C16 2.048(4)
Ir1 C11 2.089(4)
Ir1 C2 2.249(4)
Ir1 C1 2.268(4)
Ir1 C3 2.292(4)
Ir1 C5 2.310(4)
Ir1 C4 2.319(4)
Ir1 P7 2.3268(11)
N1 C11 1.362(5)
N1 C13 1.386(6)
N1 C12 1.452(6)
N2 C11 1.368(5)
N2 C14 1.383(6)
N2 C15 1.467(5)
N3 C16 1.366(5)
N3 C18 1.379(5)
N3 C17 1.470(6)
N4 C16 1.348(5)
N4 C19 1.392(6)
N4 C20 1.463(5)
P7 C23 1.811(5)
P7 C22 1.812(5)
P7 C21 1.814(5)
C1 C5 1.418(6)
C1 C2 1.445(7)
C1 C6 1.511(6)
C2 C3 1.420(6)
C2 C7 1.498(6)
C3 C4 1.426(6)
C3 C8 1.503(6)
C4 C5 1.443(6)
C4 C9 1.500(6)
C5 C10 1.506(7)
C6 H6A 0.9800
C6 H6B 0.9800
C6 H6C 0.9800
C7 H7A 0.9800
C7 H7B 0.9800
C7 H7C 0.9800
C8 H8A 0.9800
C8 H8B 0.9800
C8 H8C 0.9800
C9 H9A 0.9800
C9 H9B 0.9800
C9 H9C 0.9800
C10 H10A 0.9800
C10 H10B 0.9800
C10 H10C 0.9800
C12 H12A 0.9800
C12 H12B 0.9800
C12 H12C 0.9800
C13 C14 1.331(7)
C13 H13 0.9500
C14 H14 0.9500
C15 H15A 0.9800
C15 H15B 0.9800
C15 H15C 0.9800
C17 H17A 0.9800
C17 H17B 0.9800
C17 H17C 0.9800
C18 C19 1.333(7)
C18 H18 0.9500
C19 H19 0.9500
C20 H20A 0.9800
C20 H20B 0.9800
C20 H20C 0.9800
C21 H21A 0.9800
C21 H21B 0.9800
C21 H21C 0.9800
C22 H22A 0.9800
C22 H22B 0.9800
C22 H22C 0.9800
C23 H23A 0.9800
C23 H23B 0.9800
C23 H23C 0.9800
B1 F3 1.385(6)
B1 F4 1.389(6)
B1 F1 1.394(6)
B1 F2 1.397(6)
C24 O1 1.406(8)
C24 H24A 0.9800
C24 H24B 0.9800
C24 H24C 0.9800
O1 H1 0.8400
B2 F7 1.308(11)
B2 F5 1.330(19)
B2 F6 1.340(9)
B2 F6B 1.359(11)
B2 F8B 1.369(14)
B2 F5B 1.37(3)
B2 F7B 1.400(14)
B2 F8 1.423(13)

loop_
_geom_torsion_atom_site_label_1
_geom_torsion_atom_site_label_2
_geom_torsion_atom_site_label_3
_geom_torsion_atom_site_label_4
_geom_torsion
C16 Ir1 P7 C23 162.2(2)
C11 Ir1 P7 C23 76.5(2)
C2 Ir1 P7 C23 -99.0(2)
C1 Ir1 P7 C23 -89.4(3)
C3 Ir1 P7 C23 -68.7(2)
C5 Ir1 P7 C23 -23.5(3)
C4 Ir1 P7 C23 -34.1(2)
C16 Ir1 P7 C22 -80.2(3)
C11 Ir1 P7 C22 -165.9(3)
C2 Ir1 P7 C22 18.5(3)
C1 Ir1 P7 C22 28.2(4)
C3 Ir1 P7 C22 48.8(3)
C5 Ir1 P7 C22 94.1(3)
C4 Ir1 P7 C22 83.5(3)
C16 Ir1 P7 C21 45.9(3)
C11 Ir1 P7 C21 -39.8(3)
C2 Ir1 P7 C21 144.6(3)
C1 Ir1 P7 C21 154.3(3)
C3 Ir1 P7 C21 174.9(3)
C5 Ir1 P7 C21 -139.9(3)
C4 Ir1 P7 C21 -150.4(3)
C16 Ir1 C1 C5 -144.6(3)
C11 Ir1 C1 C5 -60.5(3)
C2 Ir1 C1 C5 117.0(4)
C3 Ir1 C1 C5 78.8(3)
C4 Ir1 C1 C5 37.2(3)
P7 Ir1 C1 C5 102.5(3)
C16 Ir1 C1 C2 98.4(3)
C11 Ir1 C1 C2 -177.5(2)
C3 Ir1 C1 C2 -38.2(2)
C5 Ir1 C1 C2 -117.0(4)
C4 Ir1 C1 C2 -79.8(3)
P7 Ir1 C1 C2 -14.5(4)
C16 Ir1 C1 C6 -18.6(5)
C11 Ir1 C1 C6 65.6(5)
C2 Ir1 C1 C6 -117.0(6)
C3 Ir1 C1 C6 -155.2(5)
C5 Ir1 C1 C6 126.0(6)
C4 Ir1 C1 C6 163.2(5)
P7 Ir1 C1 C6 -131.4(4)
C5 C1 C2 C3 1.3(5)
C6 C1 C2 C3 -167.3(4)
Ir1 C1 C2 C3 65.6(3)
C5 C1 C2 C7 169.6(4)
C6 C1 C2 C7 1.0(7)
Ir1 C1 C2 C7 -126.1(4)
C5 C1 C2 Ir1 -64.3(3)
C6 C1 C2 Ir1 127.1(4)
C16 Ir1 C2 C3 164.8(3)
C11 Ir1 C2 C3 -108.2(5)
C1 Ir1 C2 C3 -114.7(4)
C5 Ir1 C2 C3 -78.0(3)
C4 Ir1 C2 C3 -36.3(3)
P7 Ir1 C2 C3 57.9(3)
C16 Ir1 C2 C1 -80.5(3)
C11 Ir1 C2 C1 6.6(6)
C3 Ir1 C2 C1 114.7(4)
C5 Ir1 C2 C1 36.8(2)
C4 Ir1 C2 C1 78.5(3)
P7 Ir1 C2 C1 172.7(2)
C16 Ir1 C2 C7 41.9(4)
C11 Ir1 C2 C7 129.0(5)
C1 Ir1 C2 C7 122.4(5)
C3 Ir1 C2 C7 -122.9(6)
C5 Ir1 C2 C7 159.1(5)
C4 Ir1 C2 C7 -159.2(5)
P7 Ir1 C2 C7 -65.0(4)
C1 C2 C3 C4 -1.7(5)
C7 C2 C3 C4 -170.0(4)
Ir1 C2 C3 C4 63.0(3)
C1 C2 C3 C8 166.6(4)
C7 C2 C3 C8 -1.8(7)
Ir1 C2 C3 C8 -128.7(4)
C1 C2 C3 Ir1 -64.7(3)
C7 C2 C3 Ir1 127.0(4)
C16 Ir1 C3 C2 -19.0(3)
C11 Ir1 C3 C2 147.7(3)
C1 Ir1 C3 C2 39.1(3)
C5 Ir1 C3 C2 80.8(3)
C4 Ir1 C3 C2 118.4(4)
P7 Ir1 C3 C2 -130.2(3)
C16 Ir1 C3 C4 -137.4(3)
C11 Ir1 C3 C4 29.3(4)
C2 Ir1 C3 C4 -118.4(4)
C1 Ir1 C3 C4 -79.2(3)
C5 Ir1 C3 C4 -37.6(3)
P7 Ir1 C3 C4 111.4(2)
C16 Ir1 C3 C8 100.8(4)
C11 Ir1 C3 C8 -92.5(5)
C2 Ir1 C3 C8 119.7(5)
C1 Ir1 C3 C8 158.9(5)
C5 Ir1 C3 C8 -159.5(5)
C4 Ir1 C3 C8 -121.9(5)
P7 Ir1 C3 C8 -10.4(4)
C2 C3 C4 C5 1.4(5)
C8 C3 C4 C5 -166.9(4)
Ir1 C3 C4 C5 62.6(3)
C2 C3 C4 C9 163.1(4)
C8 C3 C4 C9 -5.2(7)
Ir1 C3 C4 C9 -135.7(4)
C2 C3 C4 Ir1 -61.2(3)
C8 C3 C4 Ir1 130.5(4)
C16 Ir1 C4 C3 76.4(4)
C11 Ir1 C4 C3 -162.5(2)
C2 Ir1 C4 C3 36.7(2)
C1 Ir1 C4 C3 79.7(3)
C5 Ir1 C4 C3 116.6(4)
P7 Ir1 C4 C3 -74.7(2)
C16 Ir1 C4 C5 -40.2(4)
C11 Ir1 C4 C5 80.9(3)
C2 Ir1 C4 C5 -79.9(3)
C1 Ir1 C4 C5 -36.9(3)
C3 Ir1 C4 C5 -116.6(4)
P7 Ir1 C4 C5 168.8(2)
C16 Ir1 C4 C9 -165.0(5)
C11 Ir1 C4 C9 -43.9(6)
C2 Ir1 C4 C9 155.3(6)
C1 Ir1 C4 C9 -161.7(6)
C3 Ir1 C4 C9 118.6(6)
C5 Ir1 C4 C9 -124.8(6)
P7 Ir1 C4 C9 44.0(6)
C2 C1 C5 C4 -0.4(5)
C6 C1 C5 C4 167.5(4)
Ir1 C1 C5 C4 -62.8(3)
C2 C1 C5 C10 -173.6(4)
C6 C1 C5 C10 -5.7(7)
Ir1 C1 C5 C10 124.0(4)
C2 C1 C5 Ir1 62.4(3)
C6 C1 C5 Ir1 -129.7(5)
C3 C4 C5 C1 -0.6(5)
C9 C4 C5 C1 -161.4(4)
Ir1 C4 C5 C1 61.6(3)
C3 C4 C5 C10 172.4(4)
C9 C4 C5 C10 11.6(7)
Ir1 C4 C5 C10 -125.4(5)
C3 C4 C5 Ir1 -62.3(3)
C9 C4 C5 Ir1 137.0(5)
C16 Ir1 C5 C1 39.3(3)
C11 Ir1 C5 C1 132.5(3)
C2 Ir1 C5 C1 -38.0(3)
C3 Ir1 C5 C1 -80.0(3)
C4 Ir1 C5 C1 -117.3(4)
P7 Ir1 C5 C1 -134.6(2)
C16 Ir1 C5 C4 156.5(2)
C11 Ir1 C5 C4 -110.2(3)
C2 Ir1 C5 C4 79.3(3)
C1 Ir1 C5 C4 117.3(4)
C3 Ir1 C5 C4 37.3(2)
P7 Ir1 C5 C4 -17.3(3)
C16 Ir1 C5 C10 -79.8(4)
C11 Ir1 C5 C10 13.4(5)
C2 Ir1 C5 C10 -157.1(5)
C1 Ir1 C5 C10 -119.1(5)
C3 Ir1 C5 C10 160.9(5)
C4 Ir1 C5 C10 123.6(5)
P7 Ir1 C5 C10 106.3(4)
C13 N1 C11 N2 1.2(5)
C12 N1 C11 N2 -171.4(4)
C13 N1 C11 Ir1 -177.0(3)
C12 N1 C11 Ir1 10.3(6)
C14 N2 C11 N1 -1.6(4)
C15 N2 C11 N1 173.1(4)
C14 N2 C11 Ir1 176.5(3)
C15 N2 C11 Ir1 -8.8(7)
C16 Ir1 C11 N1 156.6(4)
C2 Ir1 C11 N1 69.0(6)
C1 Ir1 C11 N1 73.8(4)
C3 Ir1 C11 N1 -12.7(5)
C5 Ir1 C11 N1 42.2(4)
C4 Ir1 C11 N1 5.4(4)
P7 Ir1 C11 N1 -98.4(3)
C16 Ir1 C11 N2 -21.2(4)
C2 Ir1 C11 N2 -108.8(5)
C1 Ir1 C11 N2 -104.0(4)
C3 Ir1 C11 N2 169.6(3)
C5 Ir1 C11 N2 -135.6(4)
C4 Ir1 C11 N2 -172.4(3)
P7 Ir1 C11 N2 83.8(4)
C11 N1 C13 C14 -0.4(5)
C12 N1 C13 C14 173.0(4)
N1 C13 C14 N2 -0.6(5)
C11 N2 C14 C13 1.4(5)
C15 N2 C14 C13 -174.1(4)
C19 N4 C16 N3 1.3(4)
C20 N4 C16 N3 179.3(4)
C19 N4 C16 Ir1 171.6(3)
C20 N4 C16 Ir1 -10.3(6)
C18 N3 C16 N4 -1.4(4)
C17 N3 C16 N4 -177.9(4)
C18 N3 C16 Ir1 -172.6(3)
C17 N3 C16 Ir1 10.9(6)
C11 Ir1 C16 N4 131.7(4)
C2 Ir1 C16 N4 -67.0(4)
C1 Ir1 C16 N4 -103.8(4)
C3 Ir1 C16 N4 -55.9(4)
C5 Ir1 C16 N4 -125.8(4)
C4 Ir1 C16 N4 -101.0(4)
P7 Ir1 C16 N4 50.2(4)
C11 Ir1 C16 N3 -59.6(3)
C2 Ir1 C16 N3 101.7(3)
C1 Ir1 C16 N3 64.9(3)
C3 Ir1 C16 N3 112.9(3)
C5 Ir1 C16 N3 42.9(4)
C4 Ir1 C16 N3 67.7(5)
P7 Ir1 C16 N3 -141.1(3)
C16 N3 C18 C19 1.0(5)
C17 N3 C18 C19 177.7(4)
N3 C18 C19 N4 -0.2(5)
C16 N4 C19 C18 -0.7(5)
C20 N4 C19 C18 -178.9(4)
